data_4133705
loop_
_publ_author_name
'Keilwerth, Martin'
'Hohenberger, Johannes'
'Heinemann, Frank W.'
'Sutter, J\"org'
'Scheurer, Andreas'
'Fang, Huayi'
'Bill, Eckhard'
'Neese, Frank'
'Ye, Shengfa'
'Meyer, Karsten'

_publ_section_title
;
 A Series of Iron Nitrosyl Complexes {Fe-NO}<sup>6-9</sup> and a Fleeting
 {Fe-NO}<sup>10</sup> Intermediate en Route to a Metalacyclic Iron
 Nitrosoalkane.
;
_journal_issue 43
_journal_name_full 'Journal of the American Chemical Society'
_journal_page_first 17217
_journal_page_last 17235
_journal_paper_doi 10.1021/jacs.9b08053
_journal_volume 141
_journal_year 2019
_chemical_absolute_configuration ad
_chemical_formula_moiety '3(C14 H17 Fe0.33 N2.67 O0.33), B F4, 2.67(C H Cl3)'
_chemical_formula_sum 'C44.67 H53.67 B Cl8 F4 Fe N8 O'
_chemical_formula_weight 1144.88
_space_group_crystal_system trigonal
_space_group_IT_number 146
_space_group_name_Hall 'R 3'
_space_group_name_H-M_alt 'R 3 :H'
_atom_sites_solution_hydrogens geom
_audit_creation_date 2019-03-01
_audit_creation_method
;
Olex2 1.2
(compiled 2018.05.29 svn.r3508 for OlexSys, GUI svn.r5506)
;
_cell_angle_alpha 90
_cell_angle_beta 90
_cell_angle_gamma 120
_cell_formula_units_Z 9
_cell_length_a 18.6911(8)
_cell_length_b 18.6911(8)
_cell_length_c 39.1469(19)
_cell_measurement_reflns_used 9885
_cell_measurement_temperature 100(2)
_cell_measurement_theta_max 28.66
_cell_measurement_theta_min 2.18
_cell_volume 11844.0(9)
_computing_cell_refinement 'SAINT V8.38A (Bruker AXS, 2016)'
_computing_data_collection 'Bruker APEX3 (Bruker AXS, 2015)'
_computing_data_reduction 'SAINT V8.38A (Bruker AXS, 2016)'
_computing_molecular_graphics 'SHELXTL 6.12 (Bruker AXS, 2002)'
_computing_publication_material 'Olex2 (Dolomanov et al., 2009)'
_computing_structure_refinement 'SHELXL-2016/6 (Sheldrick, 2015)'
_computing_structure_solution 'SHELXTL 6.12 (Bruker AXS, 2002)'
_diffrn_ambient_temperature 100(2)
_diffrn_measured_fraction_theta_full 0.999
_diffrn_measured_fraction_theta_max 0.999
_diffrn_measurement_device_type 'Bruker Kappa ImuS Duo Photon II CPAD'
_diffrn_measurement_method '\f and \w scans'
_diffrn_radiation_monochromator 'Quazar focussing montel optics'
_diffrn_radiation_source 'ImuS high brilliance micro-focus tube'
_diffrn_radiation_type MoK\a
_diffrn_radiation_wavelength 0.71073
_diffrn_reflns_av_R_equivalents 0.0923
_diffrn_reflns_av_unetI/netI 0.0616
_diffrn_reflns_Laue_measured_fraction_full 0.999
_diffrn_reflns_Laue_measured_fraction_max 0.999
_diffrn_reflns_limit_h_max 23
_diffrn_reflns_limit_h_min -23
_diffrn_reflns_limit_k_max 23
_diffrn_reflns_limit_k_min -23
_diffrn_reflns_limit_l_max 50
_diffrn_reflns_limit_l_min -50
_diffrn_reflns_number 82495
_diffrn_reflns_point_group_measured_fraction_full 0.999
_diffrn_reflns_point_group_measured_fraction_max 0.999
_diffrn_reflns_theta_full 25.242
_diffrn_reflns_theta_max 27.101
_diffrn_reflns_theta_min 2.179
_diffrn_standards_number 0
_exptl_absorpt_coefficient_mu 0.749
_exptl_absorpt_correction_T_max 0.7458
_exptl_absorpt_correction_T_min 0.6500
_exptl_absorpt_correction_type multi-scan
_exptl_absorpt_process_details
;
SADABS-2016/2 (Bruker,2016/2) was used for absorption correction.
wR2(int) was 0.1055 before and 0.0748 after correction.
The Ratio of minimum to maximum transmission is 0.8715.
The \l/2 correction factor is Not present.
;
_exptl_crystal_colour violet
_exptl_crystal_density_diffrn 1.445
_exptl_crystal_description plate
_exptl_crystal_F_000 5298
_exptl_crystal_size_max 0.15
_exptl_crystal_size_mid 0.14
_exptl_crystal_size_min 0.03
_refine_diff_density_max 0.952
_refine_diff_density_min -0.630
_refine_diff_density_rms 0.087
_refine_ls_abs_structure_details
;
 Refined as an inversion twin.
;
_refine_ls_abs_structure_Flack 0.20(4)
_refine_ls_extinction_method none
_refine_ls_goodness_of_fit_ref 1.034
_refine_ls_hydrogen_treatment constr
_refine_ls_matrix_type full
_refine_ls_number_parameters 824
_refine_ls_number_reflns 11632
_refine_ls_number_restraints 665
_refine_ls_restrained_S_all 1.043
_refine_ls_R_factor_all 0.1047
_refine_ls_R_factor_gt 0.0765
_refine_ls_shift/su_max 0.001
_refine_ls_shift/su_mean 0.000
_refine_ls_structure_factor_coef Fsqd
_refine_ls_weighting_details 'w=1/[\s^2^(Fo^2^)+(0.0980P)^2^+53.4544P] where P=(Fo^2^+2Fc^2^)/3'
_refine_ls_weighting_scheme calc
_refine_ls_wR_factor_gt 0.1821
_refine_ls_wR_factor_ref 0.2002
_reflns_Friedel_coverage 1.000
_reflns_Friedel_fraction_full 0.999
_reflns_Friedel_fraction_max 0.999
_reflns_number_gt 8696
_reflns_number_total 11632
_reflns_threshold_expression 'I > 2\s(I)'
_cod_data_source_file ja9b08053_si_002.cif
_cod_data_source_block mk1901
_cod_original_cell_volume 11844.0(12)
_cod_original_sg_symbol_H-M 'R 3'
_cod_database_code 4133705
_shelx_shelxl_version_number 2016/6
_shelx_space_group_comment
;
The symmetry employed for this shelxl refinement is uniquely defined
by the following loop, which should always be used as a source of
symmetry information in preference to the above space-group names.
They are only intended as comments.
;
_shelx_estimated_absorpt_t_max 0.978
_shelx_estimated_absorpt_t_min 0.896
_olex2_refinement_description
;
1. Twinned data refinement
 Scales: 0.80(4)
 0.20(4)
2. Fixed Uiso
 At 1.2 times of:
  All C(H) groups, All C(H,H) groups
 At 1.5 times of:
  All C(H,H,H) groups
3. Restrained distances
 N9-C29 \\sim N9-C29A
 with sigma of 0.02
 C29-C30 \\sim C29A-C30A
 with sigma of 0.02
 C30-N10 \\sim C30A-N10A
 with sigma of 0.02
4. Uiso/Uaniso restraints and constraints
N9 \\sim C29 \\sim C30 \\sim N10 \\sim C31 \\sim N11 \\sim C32 \\sim C33 \\sim
C29A \\sim C30A \\sim N10A \\sim C31A \\sim N11A \\sim C29 \\sim C30 \\sim N10
\\sim C31 \\sim N11 \\sim C32 \\sim C33 \\sim C29A \\sim C30A \\sim N10A \\sim
C31A \\sim N11A \\sim C32A \\sim C33A: within 2A with sigma of 0.01 and sigma
for terminal atoms of 0.02
C34 \\sim C35 \\sim C36 \\sim C37 \\sim C38 \\sim C39 \\sim C40 \\sim C41 \\sim
C42 \\sim C34A \\sim C35A \\sim C36A \\sim C37A \\sim C38A \\sim C39A \\sim
C40A \\sim C41A \\sim C42A: within 2A with sigma of 0.005 and sigma for
terminal atoms of 0.01
Cl11 \\sim Cl12 \\sim Cl13 \\sim Cl14 \\sim Cl15 \\sim Cl16: within 2A with
sigma of 0.005 and sigma for terminal atoms of 0.01
Cl21 \\sim Cl22 \\sim Cl23 \\sim Cl24 \\sim Cl25 \\sim Cl26: within 2A with
sigma of 0.01 and sigma for terminal atoms of 0.02
Uanis(C40A) \\sim Ueq, Uanis(C41A) \\sim Ueq, Uanis(C42A) \\sim Ueq: with sigma
of 0.01 and sigma for terminal atoms of 0.02
Uanis(Cl11) \\sim Ueq, Uanis(Cl12) \\sim Ueq, Uanis(Cl13) \\sim Ueq,
Uanis(Cl14) \\sim Ueq, Uanis(Cl15) \\sim Ueq, Uanis(Cl16) \\sim Ueq: with sigma
of 0.005 and sigma for terminal atoms of 0.01
5. Same fragment restrains
{C1, C2, N2, C3, N3, C4, C5} sigma for 1-2: 0.02, 1-3: 0.04
as
{C29, C30, N10, C31, N11, C32, C33}
{C1, C2, N2, C3, N3, C4, C5} sigma for 1-2: 0.02, 1-3: 0.04
as
{C29A, C30A, N10A, C31A, N11A, C32A, C33A}
6. Others
 Sof(H10A)=Sof(Cl14)=Sof(Cl15)=Sof(Cl16)=1-FVAR(1)
 Sof(H100)=Sof(Cl11)=Sof(Cl12)=Sof(Cl13)=FVAR(1)
 Sof(H20A)=Sof(Cl24)=Sof(Cl25)=Sof(Cl26)=1-FVAR(2)
 Sof(H200)=Sof(Cl21)=Sof(Cl22)=Sof(Cl23)=FVAR(2)
 Sof(C29A)=Sof(H29C)=Sof(H29D)=Sof(C30A)=Sof(H30C)=Sof(H30D)=Sof(N10A)=
 Sof(C31A)=Sof(N11A)=Sof(C32A)=Sof(H32A)=Sof(C33A)=Sof(H33A)=Sof(C34A)=
 Sof(C35A)=Sof(C36A)=Sof(H36A)=Sof(C37A)=Sof(C38A)=Sof(H38A)=Sof(C39A)=
 Sof(C40A)=Sof(H40D)=Sof(H40E)=Sof(H40F)=Sof(C41A)=Sof(H41D)=Sof(H41E)=
 Sof(H41F)=Sof(C42A)=Sof(H42D)=Sof(H42E)=Sof(H42F)=1-FVAR(3)
 Sof(C29)=Sof(H29A)=Sof(H29B)=Sof(C30)=Sof(H30A)=Sof(H30B)=Sof(N10)=Sof(C31)=
 Sof(N11)=Sof(C32)=Sof(H32)=Sof(C33)=Sof(H33)=Sof(C34)=Sof(C35)=Sof(C36)=
 Sof(H36)=Sof(C37)=Sof(C38)=Sof(H38)=Sof(C39)=Sof(C40)=Sof(H40A)=Sof(H40B)=
 Sof(H40C)=Sof(C41)=Sof(H41A)=Sof(H41B)=Sof(H41C)=Sof(C42)=Sof(H42A)=Sof(H42B)=
 Sof(H42C)=FVAR(3)
7.a Ternary CH refined with riding coordinates:
 C100(H100), C100(H10A), C200(H200), C200(H20A), C300(H300), C400(H400)
7.b Secondary CH2 refined with riding coordinates:
 C1(H1A,H1B), C2(H2A,H2B), C15(H15A,H15B), C16(H16A,H16B), C29(H29A,H29B),
 C30(H30A,H30B), C29A(H29C,H29D), C30A(H30C,H30D)
7.c Aromatic/amide H refined with riding coordinates:
 C4(H4), C5(H5), C8(H8), C10(H10), C18(H18), C19(H19), C22(H22), C24(H24),
 C32(H32), C33(H33), C32A(H32A), C33A(H33A), C36(H36), C38(H38), C36A(H36A),
 C38A(H38A)
7.d Idealised Me refined as rotating group:
 C12(H12A,H12B,H12C), C13(H13A,H13B,H13C), C14(H14A,H14B,H14C), C26(H26A,H26B,
 H26C), C27(H27A,H27B,H27C), C28(H28A,H28B,H28C), C40(H40A,H40B,H40C), C41(H41A,
 H41B,H41C), C42(H42A,H42B,H42C), C40A(H40D,H40E,H40F), C41A(H41D,H41E,H41F),
 C42A(H42D,H42E,H42F)
;
_olex2_submission_special_instructions 'No special instructions were received'

loop_
_space_group_symop_operation_xyz
'x, y, z'
'-y, x-y, z'
'-x+y, -x, z'
'x+2/3, y+1/3, z+1/3'
'-y+2/3, x-y+1/3, z+1/3'
'-x+y+2/3, -x+1/3, z+1/3'
'x+1/3, y+2/3, z+2/3'
'-y+1/3, x-y+2/3, z+2/3'
'-x+y+1/3, -x+2/3, z+2/3'

loop_
_atom_site_label
_atom_site_type_symbol
_atom_site_fract_x
_atom_site_fract_y
_atom_site_fract_z
_atom_site_U_iso_or_equiv
_atom_site_adp_type
_atom_site_occupancy
_atom_site_site_symmetry_order
_atom_site_calc_flag
_atom_site_refinement_flags_posn
_atom_site_refinement_flags_adp
_atom_site_refinement_flags_occupancy
_atom_site_disorder_assembly
_atom_site_disorder_group
Fe1 Fe 0.333333 0.666667 0.62799(5) 0.0219(4) Uani 1 3 d S T P . .
Fe2 Fe 0.333333 0.666667 0.33493(5) 0.0235(4) Uani 1 3 d S T P . .
Fe3 Fe 1.000000 1.000000 0.38587(6) 0.0361(5) Uani 1 3 d S T P . .
O1 O 0.333333 0.666667 0.7011(3) 0.044(3) Uani 1 3 d S T P . .
O2 O 0.333333 0.666667 0.2616(3) 0.045(3) Uani 1 3 d S T P . .
O3 O 1.000000 1.000000 0.3130(4) 0.051(3) Uani 1 3 d S T P . .
N4 N 0.333333 0.666667 0.6706(3) 0.026(3) Uani 1 3 d S T P . .
N5 N 0.333333 0.666667 0.4267(3) 0.024(2) Uani 1 3 d S T P . .
N6 N 0.4728(4) 0.6728(4) 0.38039(16) 0.0239(13) Uani 1 1 d . . . . .
N7 N 0.4442(4) 0.5917(4) 0.33784(18) 0.0286(15) Uani 1 1 d . . . . .
N8 N 0.333333 0.666667 0.2914(3) 0.028(3) Uani 1 3 d S T P . .
N12 N 1.000000 1.000000 0.3426(4) 0.033(3) Uani 1 3 d S T P A .
N1 N 0.333333 0.666667 0.5365(3) 0.025(2) Uani 1 3 d S T P . .
C1 C 0.3527(5) 0.6037(5) 0.52807(19) 0.0278(17) Uani 1 1 d D . . . .
H1A H 0.390806 0.622141 0.508288 0.033 Uiso 1 1 calc R . . . .
H1B H 0.301412 0.552949 0.521265 0.033 Uiso 1 1 calc R . . . .
C2 C 0.3926(5) 0.5836(5) 0.55789(19) 0.0267(17) Uani 1 1 d D . . . .
H2A H 0.423925 0.557843 0.548896 0.032 Uiso 1 1 calc R . . . .
H2B H 0.432313 0.635636 0.569493 0.032 Uiso 1 1 calc R . . . .
N2 N 0.3319(4) 0.5280(4) 0.58275(16) 0.0246(14) Uani 1 1 d D . . . .
C3 C 0.3070(4) 0.5527(4) 0.61072(18) 0.0213(15) Uani 1 1 d D . . . .
N3 N 0.2494(4) 0.4792(4) 0.62565(16) 0.0235(14) Uani 1 1 d D . . . .
C4 C 0.2890(5) 0.4426(5) 0.5792(2) 0.0347(19) Uani 1 1 d D . . . .
H4 H 0.294538 0.411767 0.561115 0.042 Uiso 1 1 calc R . . . .
C5 C 0.2385(5) 0.4124(5) 0.6060(2) 0.034(2) Uani 1 1 d D . . . .
H5 H 0.201846 0.355640 0.610789 0.041 Uiso 1 1 calc R . . . .
C6 C 0.2065(5) 0.4704(4) 0.6571(2) 0.0239(15) Uani 1 1 d . . . . .
C7 C 0.1251(5) 0.4550(5) 0.6555(2) 0.0327(19) Uani 1 1 d . . . . .
C8 C 0.0828(5) 0.4428(5) 0.6867(2) 0.0341(19) Uani 1 1 d . . . . .
H8 H 0.027373 0.431879 0.686447 0.041 Uiso 1 1 calc R . . . .
C9 C 0.1203(6) 0.4463(5) 0.7178(3) 0.039(2) Uani 1 1 d . . . . .
C10 C 0.2000(5) 0.4603(5) 0.7173(2) 0.0342(19) Uani 1 1 d . . . . .
H10 H 0.225301 0.461964 0.738557 0.041 Uiso 1 1 calc R . . . .
C11 C 0.2453(5) 0.4720(5) 0.6880(2) 0.0306(18) Uani 1 1 d . . . . .
C12 C 0.0838(5) 0.4539(6) 0.6229(3) 0.042(2) Uani 1 1 d . . . . .
H12A H 0.098106 0.510373 0.616820 0.062 Uiso 1 1 calc GR . . . .
H12B H 0.023817 0.419813 0.625604 0.062 Uiso 1 1 calc GR . . . .
H12C H 0.102327 0.430759 0.604757 0.062 Uiso 1 1 calc GR . . . .
C13 C 0.0721(7) 0.4335(7) 0.7509(3) 0.058(3) Uani 1 1 d . . . . .
H13A H 0.014667 0.389676 0.747589 0.087 Uiso 1 1 calc GR . . . .
H13B H 0.073407 0.484980 0.757086 0.087 Uiso 1 1 calc GR . . . .
H13C H 0.097200 0.417737 0.769195 0.087 Uiso 1 1 calc GR . . . .
C14 C 0.3310(5) 0.4864(6) 0.6886(2) 0.038(2) Uani 1 1 d . . . . .
H14A H 0.349364 0.490253 0.712309 0.057 Uiso 1 1 calc GR . . . .
H14B H 0.367783 0.537957 0.676596 0.057 Uiso 1 1 calc GR . . . .
H14C H 0.332345 0.440318 0.677230 0.057 Uiso 1 1 calc GR . . . .
C15 C 0.4198(4) 0.6922(5) 0.4358(2) 0.0267(17) Uani 1 1 d . . . . .
H15A H 0.422911 0.643113 0.443216 0.032 Uiso 1 1 calc R . . . .
H15B H 0.437719 0.731454 0.455186 0.032 Uiso 1 1 calc R . . . .
C16 C 0.4778(4) 0.7328(4) 0.4057(2) 0.0254(16) Uani 1 1 d . . . . .
H16A H 0.463993 0.771826 0.394479 0.031 Uiso 1 1 calc R . . . .
H16B H 0.535287 0.764883 0.414178 0.031 Uiso 1 1 calc R . . . .
C17 C 0.4240(5) 0.6455(4) 0.3524(2) 0.0278(18) Uani 1 1 d . . . . .
C18 C 0.5220(5) 0.6362(5) 0.3830(2) 0.0292(17) Uani 1 1 d . . . . .
H18 H 0.561046 0.645860 0.400486 0.035 Uiso 1 1 calc R . . . .
C19 C 0.5043(5) 0.5859(5) 0.3567(2) 0.0324(18) Uani 1 1 d . . . . .
H19 H 0.527785 0.552302 0.351697 0.039 Uiso 1 1 calc R . . . .
C20 C 0.4163(5) 0.5530(5) 0.3051(2) 0.0292(17) Uani 1 1 d . . . . .
C21 C 0.4601(6) 0.5980(5) 0.2762(2) 0.036(2) Uani 1 1 d . . . . .
C22 C 0.4347(6) 0.5597(6) 0.2437(2) 0.042(2) Uani 1 1 d . . . . .
H22 H 0.464081 0.588651 0.223878 0.050 Uiso 1 1 calc R . . . .
C23 C 0.3681(6) 0.4812(6) 0.2406(2) 0.039(2) Uani 1 1 d . . . . .
C24 C 0.3264(5) 0.4382(6) 0.2694(3) 0.041(2) Uani 1 1 d . . . . .
H24 H 0.280627 0.383943 0.266993 0.049 Uiso 1 1 calc R . . . .
C25 C 0.3497(5) 0.4724(5) 0.3024(2) 0.0305(18) Uani 1 1 d . . . . .
C26 C 0.5309(7) 0.6834(6) 0.2791(3) 0.053(3) Uani 1 1 d . . . . .
H26A H 0.510673 0.720975 0.285230 0.079 Uiso 1 1 calc GR . . . .
H26B H 0.560214 0.700385 0.257257 0.079 Uiso 1 1 calc GR . . . .
H26C H 0.568752 0.685188 0.296909 0.079 Uiso 1 1 calc GR . . . .
C27 C 0.3393(8) 0.4407(7) 0.2058(3) 0.058(3) Uani 1 1 d . . . . .
H27A H 0.322670 0.382111 0.207418 0.087 Uiso 1 1 calc GR . . . .
H27B H 0.384462 0.468018 0.189294 0.087 Uiso 1 1 calc GR . . . .
H27C H 0.292090 0.445936 0.198232 0.087 Uiso 1 1 calc GR . . . .
C28 C 0.3033(6) 0.4248(5) 0.3331(3) 0.041(2) Uani 1 1 d . . . . .
H28A H 0.342238 0.427732 0.350561 0.062 Uiso 1 1 calc GR . . . .
H28B H 0.266311 0.366952 0.326753 0.062 Uiso 1 1 calc GR . . . .
H28C H 0.270605 0.448275 0.342210 0.062 Uiso 1 1 calc GR . . . .
N9 N 1.000000 1.000000 0.4684(6) 0.099(5) Uani 1 3 d DS TU P . .
C29 C 0.9164(13) 0.9331(13) 0.4796(5) 0.095(5) Uani 0.74(2) 1 d D U . A 1
H29A H 0.878108 0.955220 0.480482 0.113 Uiso 0.74(2) 1 calc R . . A 1
H29B H 0.920261 0.914460 0.502820 0.113 Uiso 0.74(2) 1 calc R . . A 1
C30 C 0.8817(13) 0.8589(12) 0.4549(4) 0.084(4) Uani 0.74(2) 1 d D U . A 1
H30A H 0.927246 0.851443 0.446085 0.101 Uiso 0.74(2) 1 calc R . . A 1
H30B H 0.842047 0.807844 0.467046 0.101 Uiso 0.74(2) 1 calc R . . A 1
N10 N 0.8394(8) 0.8746(10) 0.4259(4) 0.065(3) Uani 0.74(2) 1 d D U . A 1
C31 C 0.8769(10) 0.9244(17) 0.3984(6) 0.055(4) Uani 0.74(2) 1 d D U . A 1
N11 N 0.8102(8) 0.9174(11) 0.3803(4) 0.053(3) Uani 0.74(2) 1 d D U . A 1
C32 C 0.7544(9) 0.8314(10) 0.4237(5) 0.061(4) Uani 0.74(2) 1 d D U . A 1
H32 H 0.717048 0.790811 0.439216 0.073 Uiso 0.74(2) 1 calc R . . A 1
C33 C 0.7351(9) 0.8580(10) 0.3955(5) 0.062(4) Uani 0.74(2) 1 d D U . A 1
H33 H 0.681089 0.840365 0.387165 0.075 Uiso 0.74(2) 1 calc R . . A 1
C29A C 0.944(4) 0.927(3) 0.4885(11) 0.094(7) Uani 0.26(2) 1 d D U . A 2
H29C H 0.894969 0.928679 0.497300 0.113 Uiso 0.26(2) 1 calc R . . A 2
H29D H 0.971606 0.914250 0.507099 0.113 Uiso 0.26(2) 1 calc R . . A 2
C30A C 0.926(4) 0.873(4) 0.4572(12) 0.088(7) Uani 0.26(2) 1 d D U . A 2
H30C H 0.977765 0.889105 0.444747 0.106 Uiso 0.26(2) 1 calc R . . A 2
H30D H 0.902188 0.814368 0.464411 0.106 Uiso 0.26(2) 1 calc R . . A 2
N10A N 0.866(2) 0.880(3) 0.4339(10) 0.067(5) Uani 0.26(2) 1 d D U . A 2
C31A C 0.888(3) 0.919(6) 0.4030(16) 0.060(6) Uani 0.26(2) 1 d D U . A 2
N11A N 0.815(3) 0.913(4) 0.3910(12) 0.056(5) Uani 0.26(2) 1 d D U . A 2
C32A C 0.782(2) 0.839(3) 0.4392(13) 0.068(6) Uani 0.26(2) 1 d D U . A 2
H32A H 0.753015 0.806208 0.458443 0.082 Uiso 0.26(2) 1 calc R . . A 2
C33A C 0.750(2) 0.854(3) 0.4121(13) 0.058(5) Uani 0.26(2) 1 d D U . A 2
H33A H 0.692804 0.830146 0.407438 0.070 Uiso 0.26(2) 1 calc R . . A 2
C34 C 0.8103(9) 0.9537(10) 0.3487(5) 0.049(3) Uani 0.74(2) 1 d . U . A 1
C35 C 0.8108(10) 1.0295(11) 0.3490(5) 0.050(3) Uani 0.74(2) 1 d . U . A 1
C36 C 0.8076(10) 1.0644(12) 0.3190(5) 0.048(3) Uani 0.74(2) 1 d . U . A 1
H36 H 0.809791 1.116325 0.318764 0.058 Uiso 0.74(2) 1 calc R . . A 1
C37 C 0.8007(10) 1.0215(10) 0.2879(5) 0.053(3) Uani 0.74(2) 1 d . U . A 1
C38 C 0.8020(10) 0.9491(11) 0.2879(5) 0.052(3) Uani 0.74(2) 1 d . U . A 1
H38 H 0.802076 0.925384 0.266426 0.062 Uiso 0.74(2) 1 calc R . . A 1
C39 C 0.8034(12) 0.9074(13) 0.3176(5) 0.051(3) Uani 0.74(2) 1 d . U . A 1
C40 C 0.8196(10) 1.0766(10) 0.3816(5) 0.051(3) Uani 0.74(2) 1 d . U . A 1
H40A H 0.785149 1.037912 0.399487 0.076 Uiso 0.74(2) 1 calc GR . . A 1
H40B H 0.801921 1.117110 0.377579 0.076 Uiso 0.74(2) 1 calc GR . . A 1
H40C H 0.877529 1.105150 0.388948 0.076 Uiso 0.74(2) 1 calc GR . . A 1
C41 C 0.7986(12) 1.0626(15) 0.2531(6) 0.067(5) Uani 0.74(2) 1 d . U . A 1
H41A H 0.839843 1.121575 0.253619 0.100 Uiso 0.74(2) 1 calc GR . . A 1
H41B H 0.743551 1.055799 0.249742 0.100 Uiso 0.74(2) 1 calc GR . . A 1
H41C H 0.811018 1.035996 0.234266 0.100 Uiso 0.74(2) 1 calc GR . . A 1
C42 C 0.8109(13) 0.8347(13) 0.3180(6) 0.067(5) Uani 0.74(2) 1 d . U . A 1
H42A H 0.836869 0.832491 0.339417 0.100 Uiso 0.74(2) 1 calc GR . . A 1
H42B H 0.845144 0.836411 0.298680 0.100 Uiso 0.74(2) 1 calc GR . . A 1
H42C H 0.756002 0.785565 0.316104 0.100 Uiso 0.74(2) 1 calc GR . . A 1
C34A C 0.814(3) 0.954(3) 0.3627(16) 0.051(3) Uani 0.26(2) 1 d . U . A 2
C35A C 0.817(3) 1.030(3) 0.3624(14) 0.049(3) Uani 0.26(2) 1 d . U . A 2
C36A C 0.806(3) 1.061(4) 0.3314(15) 0.050(3) Uani 0.26(2) 1 d . U . A 2
H36A H 0.807510 1.112006 0.332607 0.060 Uiso 0.26(2) 1 calc R . . A 2
C37A C 0.794(3) 1.028(4) 0.3020(17) 0.051(3) Uani 0.26(2) 1 d . U . A 2
C38A C 0.791(3) 0.948(4) 0.2996(15) 0.052(3) Uani 0.26(2) 1 d . U . A 2
H38A H 0.782551 0.920582 0.278259 0.063 Uiso 0.26(2) 1 calc R . . A 2
C39A C 0.802(4) 0.914(4) 0.3286(16) 0.052(3) Uani 0.26(2) 1 d . U . A 2
C40A C 0.831(3) 1.071(3) 0.3959(13) 0.044(5) Uani 0.26(2) 1 d . U . A 2
H40D H 0.789948 1.088722 0.399205 0.066 Uiso 0.26(2) 1 calc GR . . A 2
H40E H 0.886524 1.119587 0.396499 0.066 Uiso 0.26(2) 1 calc GR . . A 2
H40F H 0.825268 1.032715 0.414063 0.066 Uiso 0.26(2) 1 calc GR . . A 2
C41A C 0.785(4) 1.061(4) 0.2646(16) 0.057(6) Uani 0.26(2) 1 d . U . A 2
H41D H 0.742549 1.014480 0.251278 0.086 Uiso 0.26(2) 1 calc GR . . A 2
H41E H 0.837504 1.085666 0.252481 0.086 Uiso 0.26(2) 1 calc GR . . A 2
H41F H 0.767663 1.102599 0.267455 0.086 Uiso 0.26(2) 1 calc GR . . A 2
C42A C 0.789(3) 0.825(4) 0.3254(17) 0.049(6) Uani 0.26(2) 1 d . U . A 2
H42D H 0.833584 0.822285 0.337773 0.073 Uiso 0.26(2) 1 calc GR . . A 2
H42E H 0.791091 0.811985 0.301233 0.073 Uiso 0.26(2) 1 calc GR . . A 2
H42F H 0.735815 0.784848 0.335126 0.073 Uiso 0.26(2) 1 calc GR . . A 2
B1 B 0.6077(7) 0.7502(8) 0.4945(4) 0.052(3) Uani 1 1 d . . . . .
F11 F 0.6924(3) 0.7833(4) 0.50276(15) 0.0601(15) Uani 1 1 d . . . . .
F12 F 0.5937(4) 0.8165(4) 0.4907(2) 0.084(2) Uani 1 1 d . . . . .
F13 F 0.5922(4) 0.7084(5) 0.46495(17) 0.0710(19) Uani 1 1 d . . . . .
F14 F 0.5632(4) 0.7028(5) 0.5206(2) 0.083(2) Uani 1 1 d . . . . .
C100 C 0.6040(8) 0.9717(7) 0.4627(3) 0.069(3) Uani 1 1 d . . . . .
H100 H 0.618386 0.932080 0.473509 0.083 Uiso 0.601(7) 1 calc R . . B 1
H10A H 0.607392 0.920666 0.466694 0.083 Uiso 0.399(7) 1 calc R . . B 2
Cl11 Cl 0.4941(4) 0.9424(4) 0.4716(2) 0.097(2) Uani 0.601(7) 1 d . U . B 1
Cl12 Cl 0.6676(6) 1.0692(4) 0.4760(2) 0.103(2) Uani 0.601(7) 1 d . U . B 1
Cl13 Cl 0.5990(4) 0.9621(3) 0.41803(14) 0.0690(15) Uani 0.601(7) 1 d . U . B 1
Cl14 Cl 0.5473(9) 0.9577(6) 0.4311(3) 0.103(3) Uani 0.399(7) 1 d . U . B 2
Cl15 Cl 0.5782(8) 1.0002(8) 0.5002(3) 0.106(3) Uani 0.399(7) 1 d . U . B 2
Cl16 Cl 0.7148(7) 1.0653(6) 0.4589(3) 0.089(3) Uani 0.399(7) 1 d . U . B 2
C200 C 0.3773(11) 0.0712(8) 0.5213(5) 0.100(6) Uani 1 1 d . . . . .
H200 H 0.345632 0.020297 0.507127 0.120 Uiso 0.481(15) 1 calc R . . C 1
H20A H 0.328780 0.014656 0.517763 0.120 Uiso 0.519(15) 1 calc R . . C 2
Cl21 Cl 0.3335(12) 0.1281(10) 0.5180(5) 0.118(5) Uani 0.481(15) 1 d . U . C 1
Cl22 Cl 0.3911(8) 0.0445(9) 0.5591(3) 0.111(4) Uani 0.481(15) 1 d . U . C 1
Cl23 Cl 0.4933(8) 0.1324(11) 0.5047(3) 0.137(5) Uani 0.481(15) 1 d . U . C 1
Cl24 Cl 0.3523(10) 0.1386(10) 0.5031(3) 0.100(4) Uani 0.519(15) 1 d . U . C 2
Cl25 Cl 0.3852(7) 0.0917(10) 0.5701(3) 0.128(5) Uani 0.519(15) 1 d . U . C 2
Cl26 Cl 0.4536(7) 0.0675(8) 0.5097(2) 0.099(4) Uani 0.519(15) 1 d . U . C 2
C300 C 0.666667 0.333333 0.5630(13) 0.144(15) Uani 1 3 d S T P . .
H300 H 0.666669 0.333336 0.588549 0.173 Uiso 1 3 calc RS T P . .
Cl31 Cl 0.5875(9) 0.2380(7) 0.5555(3) 0.251(5) Uani 1 1 d . . . . .
C400 C 0.666667 0.333333 0.4455(5) 0.087(8) Uani 1 3 d S T P . .
H400 H 0.666666 0.333335 0.419942 0.104 Uiso 1 3 calc RS T P . .
Cl41 Cl 0.6761(3) 0.2504(3) 0.45917(13) 0.1124(15) Uani 1 1 d . . . . .

loop_
_atom_site_aniso_label
_atom_site_aniso_U_11
_atom_site_aniso_U_22
_atom_site_aniso_U_33
_atom_site_aniso_U_23
_atom_site_aniso_U_13
_atom_site_aniso_U_12
Fe1 0.0185(5) 0.0185(5) 0.0289(11) 0.000 0.000 0.0092(3)
Fe2 0.0207(5) 0.0207(5) 0.0292(12) 0.000 0.000 0.0103(3)
Fe3 0.0351(7) 0.0351(7) 0.0381(12) 0.000 0.000 0.0175(3)
O1 0.054(5) 0.054(5) 0.025(7) 0.000 0.000 0.027(2)
O2 0.048(4) 0.048(4) 0.038(8) 0.000 0.000 0.024(2)
O3 0.046(4) 0.046(4) 0.059(8) 0.000 0.000 0.0231(19)
N4 0.016(3) 0.016(3) 0.045(8) 0.000 0.000 0.0082(16)
N5 0.020(3) 0.020(3) 0.032(7) 0.000 0.000 0.0102(17)
N6 0.021(3) 0.022(3) 0.027(4) -0.001(3) 0.001(3) 0.010(3)
N7 0.026(3) 0.029(3) 0.036(4) -0.002(3) 0.002(3) 0.018(3)
N8 0.022(4) 0.022(4) 0.040(8) 0.000 0.000 0.0112(18)
N12 0.029(4) 0.029(4) 0.041(8) 0.000 0.000 0.014(2)
N1 0.026(3) 0.026(3) 0.021(6) 0.000 0.000 0.0132(17)
C1 0.033(4) 0.032(4) 0.018(4) 0.000(3) 0.002(3) 0.015(3)
C2 0.026(4) 0.031(4) 0.026(4) -0.003(3) 0.001(3) 0.016(3)
N2 0.023(3) 0.022(3) 0.030(4) 0.002(3) -0.002(3) 0.012(3)
C3 0.020(3) 0.022(4) 0.023(4) 0.001(3) 0.001(3) 0.011(3)
N3 0.019(3) 0.017(3) 0.029(4) -0.001(2) 0.000(2) 0.006(2)
C4 0.040(5) 0.027(4) 0.040(5) -0.006(4) 0.002(4) 0.018(4)
C5 0.035(4) 0.017(4) 0.047(5) 0.002(3) 0.006(4) 0.010(3)
C6 0.025(4) 0.019(3) 0.026(4) 0.005(3) 0.005(3) 0.010(3)
C7 0.031(4) 0.017(4) 0.051(5) 0.007(3) 0.006(4) 0.013(3)
C8 0.037(4) 0.019(4) 0.049(5) 0.007(3) 0.014(4) 0.016(3)
C9 0.042(5) 0.025(4) 0.046(6) 0.005(4) 0.013(4) 0.014(4)
C10 0.039(5) 0.027(4) 0.035(5) 0.002(3) 0.005(4) 0.015(4)
C11 0.036(4) 0.022(4) 0.036(5) 0.003(3) 0.005(3) 0.016(3)
C12 0.023(4) 0.049(5) 0.053(6) 0.012(4) 0.001(4) 0.018(4)
C13 0.061(7) 0.064(7) 0.055(7) -0.001(5) 0.024(5) 0.035(6)
C14 0.031(4) 0.045(5) 0.039(5) 0.011(4) 0.002(4) 0.021(4)
C15 0.022(4) 0.032(4) 0.025(4) -0.002(3) -0.006(3) 0.013(3)
C16 0.021(4) 0.017(3) 0.033(5) -0.005(3) -0.001(3) 0.006(3)
C17 0.027(4) 0.015(3) 0.035(5) -0.001(3) 0.007(3) 0.006(3)
C18 0.030(4) 0.027(4) 0.036(5) -0.003(3) 0.001(3) 0.019(3)
C19 0.035(4) 0.038(4) 0.034(5) 0.001(4) 0.000(3) 0.026(4)
C20 0.033(4) 0.026(4) 0.039(5) -0.010(3) -0.002(3) 0.022(3)
C21 0.050(5) 0.027(4) 0.041(5) 0.000(3) 0.003(4) 0.027(4)
C22 0.064(6) 0.041(5) 0.032(5) 0.006(4) 0.006(4) 0.035(5)
C23 0.051(5) 0.049(5) 0.032(5) -0.007(4) -0.011(4) 0.036(5)
C24 0.028(4) 0.037(5) 0.065(7) -0.023(4) -0.017(4) 0.021(4)
C25 0.029(4) 0.031(4) 0.038(5) -0.008(3) 0.001(3) 0.020(3)
C26 0.069(7) 0.030(5) 0.047(6) 0.000(4) 0.023(5) 0.015(4)
C27 0.074(7) 0.064(7) 0.050(6) -0.026(5) -0.028(5) 0.045(6)
C28 0.035(5) 0.025(4) 0.067(7) -0.007(4) 0.005(4) 0.016(4)
N9 0.117(7) 0.117(7) 0.062(9) 0.000 0.000 0.059(4)
C29 0.099(8) 0.120(8) 0.053(8) 0.023(7) 0.004(7) 0.045(7)
C30 0.077(7) 0.098(7) 0.071(7) 0.036(6) 0.012(6) 0.039(6)
N10 0.055(6) 0.074(5) 0.063(6) 0.027(5) 0.012(5) 0.031(5)
C31 0.050(6) 0.060(6) 0.062(7) 0.025(5) 0.016(6) 0.033(5)
N11 0.046(5) 0.054(5) 0.067(8) 0.025(6) 0.014(5) 0.030(4)
C32 0.052(6) 0.065(6) 0.064(7) 0.040(5) 0.018(5) 0.028(5)
C33 0.052(6) 0.062(6) 0.075(8) 0.029(6) 0.021(6) 0.029(5)
C29A 0.097(10) 0.112(9) 0.065(10) 0.019(8) 0.007(8) 0.046(9)
C30A 0.087(10) 0.101(9) 0.066(9) 0.028(8) 0.007(9) 0.039(9)
N10A 0.061(7) 0.076(6) 0.066(8) 0.030(6) 0.014(7) 0.036(7)
C31A 0.053(8) 0.064(7) 0.065(8) 0.025(7) 0.015(7) 0.031(7)
N11A 0.051(6) 0.060(6) 0.064(8) 0.030(7) 0.018(7) 0.033(6)
C32A 0.061(8) 0.074(7) 0.068(9) 0.032(8) 0.015(7) 0.033(7)
C33A 0.051(7) 0.065(7) 0.065(9) 0.030(7) 0.016(7) 0.033(7)
C34 0.030(3) 0.043(4) 0.077(7) 0.017(5) 0.002(4) 0.021(3)
C35 0.030(3) 0.043(3) 0.078(7) 0.015(5) 0.003(4) 0.019(3)
C36 0.030(3) 0.041(4) 0.077(7) 0.015(5) 0.002(5) 0.021(3)
C37 0.033(3) 0.046(4) 0.078(7) 0.018(5) 0.001(4) 0.018(3)
C38 0.032(4) 0.045(4) 0.078(7) 0.016(5) 0.003(4) 0.020(3)
C39 0.032(3) 0.047(4) 0.078(7) 0.016(5) 0.001(5) 0.021(3)
C40 0.037(5) 0.041(5) 0.078(9) 0.011(6) 0.014(6) 0.022(4)
C41 0.043(8) 0.064(7) 0.087(11) 0.034(8) -0.003(7) 0.023(6)
C42 0.056(8) 0.043(6) 0.080(9) 0.007(7) -0.001(7) 0.009(6)
C34A 0.032(4) 0.044(4) 0.078(7) 0.016(5) 0.002(5) 0.019(4)
C35A 0.031(4) 0.043(4) 0.077(7) 0.016(5) 0.003(5) 0.020(4)
C36A 0.032(4) 0.042(4) 0.078(7) 0.016(5) 0.003(5) 0.019(4)
C37A 0.032(4) 0.044(4) 0.078(7) 0.016(5) 0.003(5) 0.019(4)
C38A 0.033(4) 0.045(4) 0.078(7) 0.016(5) 0.003(5) 0.019(4)
C39A 0.033(4) 0.045(4) 0.078(7) 0.015(5) 0.002(5) 0.020(4)
C40A 0.031(8) 0.039(8) 0.075(11) 0.010(9) 0.002(8) 0.028(7)
C41A 0.038(9) 0.054(8) 0.079(11) 0.020(9) 0.001(9) 0.021(7)
C42A 0.036(9) 0.040(8) 0.077(10) 0.014(8) 0.003(8) 0.024(7)
B1 0.029(5) 0.053(7) 0.074(9) 0.016(6) 0.006(5) 0.021(5)
F11 0.045(3) 0.079(4) 0.054(3) -0.003(3) -0.015(3) 0.029(3)
F12 0.070(4) 0.052(4) 0.132(7) 0.041(4) 0.004(4) 0.032(3)
F13 0.044(3) 0.090(5) 0.061(4) -0.014(4) -0.012(3) 0.020(3)
F14 0.073(4) 0.089(5) 0.101(6) 0.049(4) 0.050(4) 0.051(4)
C100 0.093(9) 0.051(6) 0.059(7) 0.018(5) -0.004(6) 0.032(6)
Cl11 0.093(4) 0.071(3) 0.130(5) 0.021(3) 0.032(4) 0.044(3)
Cl12 0.110(5) 0.062(3) 0.122(5) -0.017(3) -0.057(4) 0.031(3)
Cl13 0.084(4) 0.058(3) 0.057(3) 0.001(2) -0.011(3) 0.030(3)
Cl14 0.125(7) 0.068(5) 0.106(6) -0.003(4) -0.048(5) 0.042(5)
Cl15 0.117(6) 0.123(6) 0.100(6) 0.029(5) 0.026(5) 0.077(5)
Cl16 0.077(5) 0.071(5) 0.091(6) 0.023(4) -0.003(5) 0.017(4)
C200 0.105(12) 0.052(7) 0.138(14) -0.017(8) -0.056(11) 0.037(8)
Cl21 0.153(12) 0.102(8) 0.136(13) -0.021(9) -0.064(9) 0.091(9)
Cl22 0.135(8) 0.139(10) 0.067(6) 0.037(6) 0.004(5) 0.075(7)
Cl23 0.111(8) 0.137(11) 0.115(8) 0.023(7) 0.029(6) 0.026(8)
Cl24 0.139(7) 0.119(7) 0.097(8) 0.031(6) 0.042(6) 0.106(6)
Cl25 0.111(7) 0.150(11) 0.076(6) 0.013(6) 0.038(5) 0.030(7)
Cl26 0.113(7) 0.123(8) 0.097(6) -0.037(5) -0.020(5) 0.085(7)
C300 0.13(2) 0.13(2) 0.17(4) 0.000 0.000 0.065(10)
Cl31 0.283(13) 0.186(9) 0.259(12) 0.012(8) 0.036(10) 0.098(9)
C400 0.120(13) 0.120(13) 0.019(9) 0.000 0.000 0.060(7)
Cl41 0.111(3) 0.113(3) 0.118(4) -0.044(3) -0.034(3) 0.060(3)

loop_
_atom_type_symbol
_atom_type_description
_atom_type_scat_dispersion_real
_atom_type_scat_dispersion_imag
_atom_type_scat_source
C C 0.0033 0.0016 'International Tables Vol C Tables 4.2.6.8 and 6.1.1.4'
H H 0.0000 0.0000 'International Tables Vol C Tables 4.2.6.8 and 6.1.1.4'
F F 0.0171 0.0103 'International Tables Vol C Tables 4.2.6.8 and 6.1.1.4'
Fe Fe 0.3463 0.8444 'International Tables Vol C Tables 4.2.6.8 and 6.1.1.4'
N N 0.0061 0.0033 'International Tables Vol C Tables 4.2.6.8 and 6.1.1.4'
O O 0.0106 0.0060 'International Tables Vol C Tables 4.2.6.8 and 6.1.1.4'
B B 0.0013 0.0007 'International Tables Vol C Tables 4.2.6.8 and 6.1.1.4'
Cl Cl 0.1484 0.1585 'International Tables Vol C Tables 4.2.6.8 and 6.1.1.4'

loop_
_geom_angle_atom_site_label_1
_geom_angle_atom_site_label_2
_geom_angle_atom_site_label_3
_geom_angle
_geom_angle_site_symmetry_1
_geom_angle_site_symmetry_3
N4 Fe1 C3 109.3(2) . 3_565
N4 Fe1 C3 109.3(2) . 2_665
N4 Fe1 C3 109.3(2) . .
C3 Fe1 C3 109.7(2) 3_565 2_665
C3 Fe1 C3 109.7(2) 3_565 .
C3 Fe1 C3 109.7(2) . 2_665
N8 Fe2 C17 109.6(2) . 2_665
N8 Fe2 C17 109.6(2) . .
N8 Fe2 C17 109.6(2) . 3_565
C17 Fe2 C17 109.4(2) 2_665 .
C17 Fe2 C17 109.4(2) 2_665 3_565
C17 Fe2 C17 109.4(2) 3_565 .
N12 Fe3 C31 103.7(7) . 2_765
N12 Fe3 C31 103.7(7) . .
N12 Fe3 C31 103.7(7) . 3_675
N12 Fe3 C31A 110(2) . .
N12 Fe3 C31A 110(2) . 2_765
N12 Fe3 C31A 110(2) . 3_675
C31 Fe3 C31 114.6(5) 3_675 2_765
C31 Fe3 C31 114.6(5) 2_765 .
C31 Fe3 C31 114.6(5) 3_675 .
C31A Fe3 C31 8.9(16) 2_765 2_765
C31A Fe3 C31 106(3) . 2_765
C31A Fe3 C31 118(3) 3_675 2_765
C31A Fe3 C31A 109(2) . 2_765
C31A Fe3 C31A 109(2) 3_675 .
C31A Fe3 C31A 109(2) 3_675 2_765
O1 N4 Fe1 180.0 . .
C15 N5 C15 114.4(4) 3_565 .
C15 N5 C15 114.4(4) 2_665 .
C15 N5 C15 114.4(4) 2_665 3_565
C17 N6 C16 127.5(6) . .
C17 N6 C18 111.2(6) . .
C18 N6 C16 121.4(6) . .
C17 N7 C19 111.5(7) . .
C17 N7 C20 125.5(7) . .
C19 N7 C20 122.6(6) . .
O2 N8 Fe2 180.0 . .
O3 N12 Fe3 180.0 . .
C1 N1 C1 114.8(4) 3_565 2_665
C1 N1 C1 114.8(4) 2_665 .
C1 N1 C1 114.8(4) 3_565 .
N1 C1 H1A 109.1 . .
N1 C1 H1B 109.1 . .
N1 C1 C2 112.3(7) . .
H1A C1 H1B 107.9 . .
C2 C1 H1A 109.1 . .
C2 C1 H1B 109.1 . .
C1 C2 H2A 109.1 . .
C1 C2 H2B 109.1 . .
H2A C2 H2B 107.8 . .
N2 C2 C1 112.5(6) . .
N2 C2 H2A 109.1 . .
N2 C2 H2B 109.1 . .
C3 N2 C2 124.8(6) . .
C3 N2 C4 111.9(6) . .
C4 N2 C2 123.2(7) . .
N2 C3 Fe1 132.5(5) . .
N2 C3 N3 103.5(6) . .
N3 C3 Fe1 123.8(5) . .
C3 N3 C5 110.4(6) . .
C3 N3 C6 126.3(6) . .
C5 N3 C6 123.3(6) . .
N2 C4 H4 126.6 . .
C5 C4 N2 106.7(7) . .
C5 C4 H4 126.6 . .
N3 C5 H5 126.3 . .
C4 C5 N3 107.4(7) . .
C4 C5 H5 126.3 . .
C7 C6 N3 118.3(7) . .
C7 C6 C11 122.5(8) . .
C11 C6 N3 119.1(7) . .
C6 C7 C8 117.3(8) . .
C6 C7 C12 122.9(8) . .
C8 C7 C12 119.8(8) . .
C7 C8 H8 119.2 . .
C9 C8 C7 121.5(8) . .
C9 C8 H8 119.2 . .
C8 C9 C13 119.4(9) . .
C10 C9 C8 117.9(8) . .
C10 C9 C13 122.7(9) . .
C9 C10 H10 117.8 . .
C11 C10 C9 124.3(9) . .
C11 C10 H10 117.8 . .
C6 C11 C14 121.0(7) . .
C10 C11 C6 116.4(8) . .
C10 C11 C14 122.6(8) . .
C7 C12 H12A 109.5 . .
C7 C12 H12B 109.5 . .
C7 C12 H12C 109.5 . .
H12A C12 H12B 109.5 . .
H12A C12 H12C 109.5 . .
H12B C12 H12C 109.5 . .
C9 C13 H13A 109.5 . .
C9 C13 H13B 109.5 . .
C9 C13 H13C 109.5 . .
H13A C13 H13B 109.5 . .
H13A C13 H13C 109.5 . .
H13B C13 H13C 109.5 . .
C11 C14 H14A 109.5 . .
C11 C14 H14B 109.5 . .
C11 C14 H14C 109.5 . .
H14A C14 H14B 109.5 . .
H14A C14 H14C 109.5 . .
H14B C14 H14C 109.5 . .
N5 C15 H15A 109.4 . .
N5 C15 H15B 109.4 . .
N5 C15 C16 111.4(7) . .
H15A C15 H15B 108.0 . .
C16 C15 H15A 109.4 . .
C16 C15 H15B 109.4 . .
N6 C16 C15 112.7(6) . .
N6 C16 H16A 109.1 . .
N6 C16 H16B 109.1 . .
C15 C16 H16A 109.1 . .
C15 C16 H16B 109.1 . .
H16A C16 H16B 107.8 . .
N6 C17 Fe2 131.9(5) . .
N6 C17 N7 103.5(7) . .
N7 C17 Fe2 124.5(6) . .
N6 C18 H18 126.3 . .
C19 C18 N6 107.4(7) . .
C19 C18 H18 126.3 . .
N7 C19 H19 126.8 . .
C18 C19 N7 106.4(7) . .
C18 C19 H19 126.8 . .
C21 C20 N7 117.6(7) . .
C25 C20 N7 120.8(8) . .
C25 C20 C21 121.6(8) . .
C20 C21 C22 118.2(8) . .
C20 C21 C26 121.3(8) . .
C22 C21 C26 120.5(8) . .
C21 C22 H22 119.5 . .
C23 C22 C21 120.9(9) . .
C23 C22 H22 119.5 . .
C22 C23 C24 119.8(8) . .
C22 C23 C27 121.1(9) . .
C24 C23 C27 119.2(9) . .
C23 C24 H24 119.0 . .
C23 C24 C25 121.9(8) . .
C25 C24 H24 119.0 . .
C20 C25 C24 117.6(8) . .
C20 C25 C28 121.6(8) . .
C24 C25 C28 120.8(8) . .
C21 C26 H26A 109.5 . .
C21 C26 H26B 109.5 . .
C21 C26 H26C 109.5 . .
H26A C26 H26B 109.5 . .
H26A C26 H26C 109.5 . .
H26B C26 H26C 109.5 . .
C23 C27 H27A 109.5 . .
C23 C27 H27B 109.5 . .
C23 C27 H27C 109.5 . .
H27A C27 H27B 109.5 . .
H27A C27 H27C 109.5 . .
H27B C27 H27C 109.5 . .
C25 C28 H28A 109.5 . .
C25 C28 H28B 109.5 . .
C25 C28 H28C 109.5 . .
H28A C28 H28B 109.5 . .
H28A C28 H28C 109.5 . .
H28B C28 H28C 109.5 . .
C29 N9 C29 111.9(10) 3_675 2_765
C29 N9 C29 111.9(10) 2_765 .
C29 N9 C29 111.9(10) 3_675 .
C29A N9 C29 120(3) 3_675 2_765
C29A N9 C29 26(3) 2_765 2_765
C29A N9 C29 86(3) . 2_765
C29A N9 C29A 94(3) 2_765 .
C29A N9 C29A 94(3) 3_675 .
N9 C29 H29A 109.4 . .
N9 C29 H29B 109.4 . .
N9 C29 C30 111.2(16) . .
H29A C29 H29B 108.0 . .
C30 C29 H29A 109.4 . .
C30 C29 H29B 109.4 . .
C29 C30 H30A 109.9 . .
C29 C30 H30B 109.9 . .
H30A C30 H30B 108.3 . .
N10 C30 C29 109.0(16) . .
N10 C30 H30A 109.9 . .
N10 C30 H30B 109.9 . .
C31 N10 C30 126.2(13) . .
C31 N10 C32 113.5(12) . .
C32 N10 C30 120.0(13) . .
N10 C31 Fe3 132.0(11) . .
N10 C31 N11 102.0(11) . .
N11 C31 Fe3 125.9(10) . .
C31 N11 C33 110.7(12) . .
C31 N11 C34 128.3(12) . .
C34 N11 C33 120.6(13) . .
N10 C32 H32 126.9 . .
C33 C32 N10 106.3(12) . .
C33 C32 H32 126.9 . .
N11 C33 H33 126.4 . .
C32 C33 N11 107.1(13) . .
C32 C33 H33 126.4 . .
N9 C29A H29C 113.6 . .
N9 C29A H29D 113.6 . .
N9 C29A C30A 90(3) . .
H29C C29A H29D 110.9 . .
C30A C29A H29C 113.6 . .
C30A C29A H29D 113.6 . .
C29A C30A H30C 109.4 . .
C29A C30A H30D 109.4 . .
H30C C30A H30D 108.0 . .
N10A C30A C29A 111(3) . .
N10A C30A H30C 109.4 . .
N10A C30A H30D 109.4 . .
C31A N10A C30A 124(3) . .
C31A N10A C32A 112(2) . .
C32A N10A C30A 124(3) . .
N10A C31A Fe3 129(3) . .
N10A C31A N11A 104(2) . .
N11A C31A Fe3 124(3) . .
C31A N11A C33A 107(2) . .
C34A N11A C31A 121(4) . .
C34A N11A C33A 132(4) . .
N10A C32A H32A 127.1 . .
C33A C32A N10A 106(2) . .
C33A C32A H32A 127.1 . .
N11A C33A H33A 125.4 . .
C32A C33A N11A 109(2) . .
C32A C33A H33A 125.4 . .
N11 C34 C35 118.1(17) . .
N11 C34 C39 117.9(16) . .
C35 C34 C39 123.8(14) . .
C34 C35 C40 122.5(15) . .
C36 C35 C34 119.6(17) . .
C36 C35 C40 117.9(17) . .
C35 C36 H36 120.7 . .
C35 C36 C37 118.6(17) . .
C37 C36 H36 120.7 . .
C36 C37 C41 118.7(16) . .
C38 C37 C36 121.1(15) . .
C38 C37 C41 120.0(17) . .
C37 C38 H38 117.9 . .
C37 C38 C39 124.2(18) . .
C39 C38 H38 117.9 . .
C38 C39 C34 112.4(16) . .
C38 C39 C42 124.7(17) . .
C42 C39 C34 122.1(16) . .
C35 C40 H40A 109.5 . .
C35 C40 H40B 109.5 . .
C35 C40 H40C 109.5 . .
H40A C40 H40B 109.5 . .
H40A C40 H40C 109.5 . .
H40B C40 H40C 109.5 . .
C37 C41 H41A 109.5 . .
C37 C41 H41B 109.5 . .
C37 C41 H41C 109.5 . .
H41A C41 H41B 109.5 . .
H41A C41 H41C 109.5 . .
H41B C41 H41C 109.5 . .
C39 C42 H42A 109.5 . .
C39 C42 H42B 109.5 . .
C39 C42 H42C 109.5 . .
H42A C42 H42B 109.5 . .
H42A C42 H42C 109.5 . .
H42B C42 H42C 109.5 . .
N11A C34A C35A 126(6) . .
N11A C34A C39A 119(5) . .
C35A C34A C39A 115(5) . .
C34A C35A C36A 119(5) . .
C34A C35A C40A 116(4) . .
C36A C35A C40A 125(5) . .
C35A C36A H36A 115.9 . .
C37A C36A C35A 128(6) . .
C37A C36A H36A 115.9 . .
C36A C37A C38A 117(5) . .
C36A C37A C41A 132(6) . .
C38A C37A C41A 112(5) . .
C37A C38A H38A 120.6 . .
C39A C38A C37A 119(5) . .
C39A C38A H38A 120.6 . .
C34A C39A C42A 120(5) . .
C38A C39A C34A 122(6) . .
C38A C39A C42A 117(5) . .
C35A C40A H40D 109.5 . .
C35A C40A H40E 109.5 . .
C35A C40A H40F 109.5 . .
H40D C40A H40E 109.5 . .
H40D C40A H40F 109.5 . .
H40E C40A H40F 109.5 . .
C37A C41A H41D 109.5 . .
C37A C41A H41E 109.5 . .
C37A C41A H41F 109.5 . .
H41D C41A H41E 109.5 . .
H41D C41A H41F 109.5 . .
H41E C41A H41F 109.5 . .
C39A C42A H42D 109.5 . .
C39A C42A H42E 109.5 . .
C39A C42A H42F 109.5 . .
H42D C42A H42E 109.5 . .
H42D C42A H42F 109.5 . .
H42E C42A H42F 109.5 . .
F12 B1 F11 107.5(9) . .
F13 B1 F11 108.5(9) . .
F13 B1 F12 110.0(10) . .
F14 B1 F11 107.7(10) . .
F14 B1 F12 109.9(10) . .
F14 B1 F13 113.1(10) . .
Cl11 C100 H100 111.5 . .
Cl12 C100 H100 111.5 . .
Cl12 C100 Cl11 109.6(8) . .
Cl12 C100 Cl13 113.0(7) . .
Cl13 C100 H100 111.5 . .
Cl13 C100 Cl11 99.3(7) . .
Cl14 C100 H10A 109.0 . .
Cl14 C100 Cl15 117.3(12) . .
Cl14 C100 Cl16 114.8(8) . .
Cl15 C100 H10A 109.0 . .
Cl15 C100 Cl16 97.2(9) . .
Cl16 C100 H10A 109.0 . .
Cl21 C200 H200 108.8 . .
Cl21 C200 Cl23 110.9(11) . .
Cl22 C200 H200 108.8 . .
Cl22 C200 Cl21 118.6(14) . .
Cl22 C200 Cl23 100.3(10) . .
Cl23 C200 H200 108.8 . .
Cl24 C200 H20A 106.5 . .
Cl24 C200 Cl25 106.7(11) . .
Cl25 C200 H20A 106.5 . .
Cl26 C200 H20A 106.5 . .
Cl26 C200 Cl24 121.0(13) . .
Cl26 C200 Cl25 108.7(10) . .
Cl31 C300 H300 100.0 2_655 .
Cl31 C300 H300 100.0 . .
Cl31 C300 H300 100.0 3_665 .
Cl31 C300 Cl31 117.0(10) 2_655 .
Cl31 C300 Cl31 117.0(10) 2_655 3_665
Cl31 C300 Cl31 117.0(10) . 3_665
Cl41 C400 H400 108.0 . .
Cl41 C400 H400 108.0 3_665 .
Cl41 C400 H400 108.0 2_655 .
Cl41 C400 Cl41 110.9(6) . 2_655
Cl41 C400 Cl41 110.9(6) 2_655 3_665
Cl41 C400 Cl41 110.9(6) . 3_665

loop_
_geom_bond_atom_site_label_1
_geom_bond_atom_site_label_2
_geom_bond_distance
_geom_bond_site_symmetry_2
Fe1 N4 1.669(14) .
Fe1 C3 2.048(7) .
Fe1 C3 2.048(7) 3_565
Fe1 C3 2.048(7) 2_665
Fe2 N8 1.705(14) .
Fe2 C17 2.041(8) .
Fe2 C17 2.041(8) 2_665
Fe2 C17 2.041(8) 3_565
Fe3 N12 1.693(15) .
Fe3 C31 2.069(15) 3_675
Fe3 C31 2.069(15) 2_765
Fe3 C31 2.069(15) .
Fe3 C31A 1.99(4) 3_675
Fe3 C31A 1.99(4) .
Fe3 C31A 1.99(4) 2_765
O1 N4 1.194(17) .
O2 N8 1.166(16) .
O3 N12 1.161(19) .
N5 C15 1.482(8) 3_565
N5 C15 1.482(8) .
N5 C15 1.482(8) 2_665
N6 C16 1.463(9) .
N6 C17 1.352(10) .
N6 C18 1.395(10) .
N7 C17 1.363(10) .
N7 C19 1.393(10) .
N7 C20 1.436(11) .
N1 C1 1.433(8) 3_565
N1 C1 1.433(8) .
N1 C1 1.433(8) 2_665
C1 H1A 0.9900 .
C1 H1B 0.9900 .
C1 C2 1.530(10) .
C2 H2A 0.9900 .
C2 H2B 0.9900 .
C2 N2 1.462(10) .
N2 C3 1.358(9) .
N2 C4 1.388(10) .
C3 N3 1.381(9) .
N3 C5 1.393(10) .
N3 C6 1.432(10) .
C4 H4 0.9500 .
C4 C5 1.334(12) .
C5 H5 0.9500 .
C6 C7 1.403(11) .
C6 C11 1.405(12) .
C7 C8 1.410(12) .
C7 C12 1.486(13) .
C8 H8 0.9500 .
C8 C9 1.391(13) .
C9 C10 1.378(13) .
C9 C13 1.526(13) .
C10 H10 0.9500 .
C10 C11 1.376(12) .
C11 C14 1.486(12) .
C12 H12A 0.9800 .
C12 H12B 0.9800 .
C12 H12C 0.9800 .
C13 H13A 0.9800 .
C13 H13B 0.9800 .
C13 H13C 0.9800 .
C14 H14A 0.9800 .
C14 H14B 0.9800 .
C14 H14C 0.9800 .
C15 H15A 0.9900 .
C15 H15B 0.9900 .
C15 C16 1.524(11) .
C16 H16A 0.9900 .
C16 H16B 0.9900 .
C18 H18 0.9500 .
C18 C19 1.320(12) .
C19 H19 0.9500 .
C20 C21 1.404(13) .
C20 C25 1.398(11) .
C21 C22 1.417(13) .
C21 C26 1.483(13) .
C22 H22 0.9500 .
C22 C23 1.375(14) .
C23 C24 1.377(14) .
C23 C27 1.522(13) .
C24 H24 0.9500 .
C24 C25 1.410(12) .
C25 C28 1.488(13) .
C26 H26A 0.9800 .
C26 H26B 0.9800 .
C26 H26C 0.9800 .
C27 H27A 0.9800 .
C27 H27B 0.9800 .
C27 H27C 0.9800 .
C28 H28A 0.9800 .
C28 H28B 0.9800 .
C28 H28C 0.9800 .
N9 C29 1.50(2) .
N9 C29 1.50(2) 3_675
N9 C29 1.50(2) 2_765
N9 C29A 1.47(3) 2_765
N9 C29A 1.47(3) .
N9 C29A 1.47(3) 3_675
C29 H29A 0.9900 .
C29 H29B 0.9900 .
C29 C30 1.54(2) .
C30 H30A 0.9900 .
C30 H30B 0.9900 .
C30 N10 1.494(18) .
N10 C31 1.364(15) .
N10 C32 1.379(17) .
C31 N11 1.382(16) .
N11 C33 1.412(15) .
N11 C34 1.411(19) .
C32 H32 0.9500 .
C32 C33 1.332(18) .
C33 H33 0.9500 .
C29A H29C 0.9900 .
C29A H29D 0.9900 .
C29A C30A 1.52(3) .
C30A H30C 0.9900 .
C30A H30D 0.9900 .
C30A N10A 1.49(2) .
N10A C31A 1.37(2) .
N10A C32A 1.38(2) .
C31A N11A 1.39(2) .
N11A C33A 1.42(2) .
N11A C34A 1.35(6) .
C32A H32A 0.9500 .
C32A C33A 1.32(3) .
C33A H33A 0.9500 .
C34 C35 1.41(2) .
C34 C39 1.46(3) .
C35 C36 1.36(2) .
C35 C40 1.51(2) .
C36 H36 0.9500 .
C36 C37 1.43(3) .
C37 C38 1.37(2) .
C37 C41 1.58(2) .
C38 H38 0.9500 .
C38 C39 1.41(2) .
C39 C42 1.43(3) .
C40 H40A 0.9800 .
C40 H40B 0.9800 .
C40 H40C 0.9800 .
C41 H41A 0.9800 .
C41 H41B 0.9800 .
C41 H41C 0.9800 .
C42 H42A 0.9800 .
C42 H42B 0.9800 .
C42 H42C 0.9800 .
C34A C35A 1.39(7) .
C34A C39A 1.49(8) .
C35A C36A 1.40(7) .
C35A C40A 1.48(7) .
C36A H36A 0.9500 .
C36A C37A 1.27(8) .
C37A C38A 1.48(8) .
C37A C41A 1.63(8) .
C38A H38A 0.9500 .
C38A C39A 1.36(7) .
C39A C42A 1.56(9) .
C40A H40D 0.9800 .
C40A H40E 0.9800 .
C40A H40F 0.9800 .
C41A H41D 0.9800 .
C41A H41E 0.9800 .
C41A H41F 0.9800 .
C42A H42D 0.9800 .
C42A H42E 0.9800 .
C42A H42F 0.9800 .
B1 F11 1.419(12) .
B1 F12 1.397(13) .
B1 F13 1.345(15) .
B1 F14 1.336(14) .
C100 H100 1.0000 .
C100 H10A 1.0000 .
C100 Cl11 1.876(16) .
C100 Cl12 1.684(14) .
C100 Cl13 1.755(13) .
C100 Cl14 1.564(16) .
C100 Cl15 1.713(18) .
C100 Cl16 1.936(16) .
C200 H200 1.0000 .
C200 H20A 1.0000 .
C200 Cl21 1.64(2) .
C200 Cl22 1.622(19) .
C200 Cl23 1.99(2) .
C200 Cl24 1.70(2) .
C200 Cl25 1.94(2) .
C200 Cl26 1.53(2) .
C300 H300 1.0000 .
C300 Cl31 1.677(15) 2_655
C300 Cl31 1.677(15) 3_665
C300 Cl31 1.677(15) .
C400 H400 1.0000 .
C400 Cl41 1.731(8) 3_665
C400 Cl41 1.731(8) .
C400 Cl41 1.731(8) 2_655

loop_
_geom_torsion_atom_site_label_1
_geom_torsion_atom_site_label_2
_geom_torsion_atom_site_label_3
_geom_torsion_atom_site_label_4
_geom_torsion
_geom_torsion_site_symmetry_1
Fe1 C3 N3 C5 173.2(6) .
Fe1 C3 N3 C6 -7.6(10) .
Fe3 C31 N11 C33 177.9(19) .
Fe3 C31 N11 C34 6(4) .
Fe3 C31A N11A C33A -174(7) .
Fe3 C31A N11A C34A 10(11) .
N5 C15 C16 N6 -77.2(8) .
N6 C18 C19 N7 0.2(9) .
N7 C20 C21 C22 178.3(7) .
N7 C20 C21 C26 -1.9(12) .
N7 C20 C25 C24 -179.4(7) .
N7 C20 C25 C28 2.4(11) .
N1 C1 C2 N2 80.6(8) .
C1 N1 C1 C2 -130.9(9) 3_565
C1 N1 C1 C2 92.8(11) 2_665
C1 C2 N2 C3 -91.6(9) .
C1 C2 N2 C4 84.3(9) .
C2 N2 C3 Fe1 4.4(11) .
C2 N2 C3 N3 179.2(6) .
C2 N2 C4 C5 -178.9(7) .
N2 C3 N3 C5 -2.1(8) .
N2 C3 N3 C6 177.0(7) .
N2 C4 C5 N3 1.1(10) .
C3 N2 C4 C5 -2.5(10) .
C3 N3 C5 C4 0.7(10) .
C3 N3 C6 C7 100.7(9) .
C3 N3 C6 C11 -83.4(9) .
N3 C6 C7 C8 177.2(6) .
N3 C6 C7 C12 -4.8(11) .
N3 C6 C11 C10 -177.8(7) .
N3 C6 C11 C14 2.7(11) .
C4 N2 C3 Fe1 -171.9(6) .
C4 N2 C3 N3 2.9(8) .
C5 N3 C6 C7 -80.2(9) .
C5 N3 C6 C11 95.7(9) .
C6 N3 C5 C4 -178.5(7) .
C6 C7 C8 C9 0.4(11) .
C7 C6 C11 C10 -2.1(11) .
C7 C6 C11 C14 178.4(7) .
C7 C8 C9 C10 -1.5(12) .
C7 C8 C9 C13 179.4(8) .
C8 C9 C10 C11 0.8(12) .
C9 C10 C11 C6 0.9(12) .
C9 C10 C11 C14 -179.6(8) .
C11 C6 C7 C8 1.4(11) .
C11 C6 C7 C12 179.5(8) .
C12 C7 C8 C9 -177.7(8) .
C13 C9 C10 C11 179.9(9) .
C15 N5 C15 C16 130.1(9) 3_565
C15 N5 C15 C16 -95.0(11) 2_665
C16 N6 C17 Fe2 -5.1(12) .
C16 N6 C17 N7 179.4(7) .
C16 N6 C18 C19 -179.6(7) .
C17 N6 C16 C15 92.1(9) .
C17 N6 C18 C19 0.0(9) .
C17 N7 C19 C18 -0.3(9) .
C17 N7 C20 C21 83.7(10) .
C17 N7 C20 C25 -98.5(9) .
C18 N6 C16 C15 -88.4(8) .
C18 N6 C17 Fe2 175.4(6) .
C18 N6 C17 N7 -0.1(8) .
C19 N7 C17 Fe2 -175.7(6) .
C19 N7 C17 N6 0.3(8) .
C19 N7 C20 C21 -88.0(9) .
C19 N7 C20 C25 89.7(9) .
C20 N7 C17 Fe2 11.7(11) .
C20 N7 C17 N6 -172.3(7) .
C20 N7 C19 C18 172.5(7) .
C20 C21 C22 C23 1.1(13) .
C21 C20 C25 C24 -1.7(11) .
C21 C20 C25 C28 -179.9(8) .
C21 C22 C23 C24 -1.5(13) .
C21 C22 C23 C27 178.4(8) .
C22 C23 C24 C25 0.3(13) .
C23 C24 C25 C20 1.3(12) .
C23 C24 C25 C28 179.6(8) .
C25 C20 C21 C22 0.5(12) .
C25 C20 C21 C26 -179.7(8) .
C26 C21 C22 C23 -178.7(9) .
C27 C23 C24 C25 -179.7(8) .
N9 C29 C30 N10 -85.5(19) .
N9 C29A C30A N10A -78(4) .
C29 N9 C29 C30 -82(3) 2_765
C29 N9 C29 C30 151.6(18) 3_675
C29 C30 N10 C31 78(3) .
C29 C30 N10 C32 -107.4(19) .
C30 N10 C31 Fe3 -3(4) .
C30 N10 C31 N11 -179.1(18) .
C30 N10 C32 C33 -179.7(17) .
N10 C31 N11 C33 -6(2) .
N10 C31 N11 C34 -178(2) .
N10 C32 C33 N11 1(2) .
C31 N10 C32 C33 -5(2) .
C31 N11 C33 C32 3(2) .
C31 N11 C34 C35 -94(3) .
C31 N11 C34 C39 90(3) .
N11 C34 C35 C36 -177.3(14) .
N11 C34 C35 C40 6(2) .
N11 C34 C39 C38 178.4(14) .
N11 C34 C39 C42 -11(2) .
C32 N10 C31 Fe3 -178(2) .
C32 N10 C31 N11 6(3) .
C33 N11 C34 C35 94(2) .
C33 N11 C34 C39 -81(2) .
C29A N9 C29A C30A -117(5) 2_765
C29A N9 C29A C30A 149(5) 3_675
C29A C30A N10A C31A 108(7) .
C29A C30A N10A C32A -80(6) .
C30A N10A C31A Fe3 -18(12) .
C30A N10A C31A N11A -178(5) .
C30A N10A C32A C33A -175(5) .
N10A C31A N11A C33A -12(8) .
N10A C31A N11A C34A 172(7) .
N10A C32A C33A N11A -6(7) .
C31A N10A C32A C33A -2(8) .
C31A N11A C33A C32A 12(8) .
C31A N11A C34A C35A -96(8) .
C31A N11A C34A C39A 89(8) .
N11A C34A C35A C36A -173(5) .
N11A C34A C35A C40A 7(7) .
N11A C34A C39A C38A 173(5) .
N11A C34A C39A C42A 0(7) .
C32A N10A C31A Fe3 170(7) .
C32A N10A C31A N11A 9(9) .
C33A N11A C34A C35A 89(9) .
C33A N11A C34A C39A -86(9) .
C34 N11 C33 C32 176.2(18) .
C34 C35 C36 C37 2(2) .
C35 C34 C39 C38 3(2) .
C35 C34 C39 C42 173.9(16) .
C35 C36 C37 C38 -4(2) .
C35 C36 C37 C41 -178.8(14) .
C36 C37 C38 C39 5(2) .
C37 C38 C39 C34 -5(2) .
C37 C38 C39 C42 -175.2(17) .
C39 C34 C35 C36 -2(2) .
C39 C34 C35 C40 -178.9(14) .
C40 C35 C36 C37 179.0(13) .
C41 C37 C38 C39 -179.5(15) .
C34A N11A C33A C32A -172(7) .
C34A C35A C36A C37A -1(8) .
C35A C34A C39A C38A -2(7) .
C35A C34A C39A C42A -174(4) .
C35A C36A C37A C38A 0(8) .
C35A C36A C37A C41A -177(5) .
C36A C37A C38A C39A 0(7) .
C37A C38A C39A C34A 1(7) .
C37A C38A C39A C42A 174(4) .
C39A C34A C35A C36A 2(6) .
C39A C34A C35A C40A -179(4) .
C40A C35A C36A C37A 180(5) .
C41A C37A C38A C39A 178(4) .

loop_
_twin_individual_id
_twin_individual_mass_fraction_refined
1 0.80(4)
2 0.20(4)
